data_7041271
loop_
_publ_author_name
'Gong, Dan-Ping'
'Gao, Tai-Bao'
'Cao, Deng-Ke'
'Ward, Michael D.'

_publ_section_title
;
 Cyclometalated Ir(iii) complexes containing quinoline-benzimidazole-based
 N^N ancillary ligands: structural and luminescence modulation by varying
 the substituent groups or the protonation/deprotonation state of
 imidazole units.
;
_journal_issue 1
_journal_name_full 'Dalton transactions (Cambridge, England : 2003)'
_journal_page_first 275
_journal_page_last 286
_journal_paper_doi 10.1039/c6dt04091h
_journal_volume 46
_journal_year 2016
_chemical_formula_moiety 'C46 H39 F10 Ir N5 P'
_chemical_formula_sum 'C46 H39 F10 Ir N5 P'
_chemical_formula_weight 1074.99
_space_group_crystal_system triclinic
_space_group_IT_number 2
_space_group_name_Hall '-P 1'
_space_group_name_H-M_alt 'P -1'
_symmetry_space_group_name_Hall '-P 1'
_symmetry_space_group_name_H-M 'P -1'
_atom_sites_solution_hydrogens geom
_audit_creation_method SHELXL-2014/6
_audit_update_record
;
2016-07-20 deposited with the CCDC.
2016-11-29 downloaded from the CCDC.
;
_cell_angle_alpha 86.703(12)
_cell_angle_beta 75.961(11)
_cell_angle_gamma 79.617(10)
_cell_formula_units_Z 2
_cell_length_a 8.966(6)
_cell_length_b 15.704(10)
_cell_length_c 16.479(11)
_cell_measurement_reflns_used 1360
_cell_measurement_temperature 296(2)
_cell_measurement_theta_max 27.63
_cell_measurement_theta_min 2.51
_cell_volume 2214(3)
_computing_cell_refinement SMART
_computing_data_collection 'SMART (Bruker, 2000)'
_computing_data_reduction 'SAINT (Bruker, 2000)'
_computing_molecular_graphics SHELXTL
_computing_publication_material SHELXTL
_computing_structure_refinement 'SHELXL-2014/6 (Sheldrick, 2014)'
_computing_structure_solution 'SHELXTL (Bruker, 2000)'
_diffrn_ambient_temperature 296(2)
_diffrn_measured_fraction_theta_full 0.955
_diffrn_measured_fraction_theta_max 0.978
_diffrn_measurement_device_type 'Bruke Smart Aepex CCD area detector'
_diffrn_radiation_type MoK\a
_diffrn_radiation_wavelength 0.71073
_diffrn_reflns_av_R_equivalents 0.0927
_diffrn_reflns_av_unetI/netI 0.2108
_diffrn_reflns_Laue_measured_fraction_full 0.955
_diffrn_reflns_Laue_measured_fraction_max 0.978
_diffrn_reflns_limit_h_max 10
_diffrn_reflns_limit_h_min -10
_diffrn_reflns_limit_k_max 16
_diffrn_reflns_limit_k_min -18
_diffrn_reflns_limit_l_max 17
_diffrn_reflns_limit_l_min -19
_diffrn_reflns_number 10708
_diffrn_reflns_point_group_measured_fraction_full 0.955
_diffrn_reflns_point_group_measured_fraction_max 0.978
_diffrn_reflns_theta_full 25.242
_diffrn_reflns_theta_max 24.999
_diffrn_reflns_theta_min 1.820
_exptl_absorpt_coefficient_mu 3.132
_exptl_absorpt_correction_T_max 0.754
_exptl_absorpt_correction_T_min 0.620
_exptl_absorpt_correction_type multi-scan
_exptl_absorpt_process_details 'SADABS, Bruker(2000)'
_exptl_crystal_colour yellow
_exptl_crystal_density_diffrn 1.613
_exptl_crystal_density_method 'not measured'
_exptl_crystal_description needlelike
_exptl_crystal_F_000 1064
_exptl_crystal_size_max 0.21
_exptl_crystal_size_mid 0.13
_exptl_crystal_size_min 0.09
_refine_diff_density_max 1.261
_refine_diff_density_min -1.599
_refine_diff_density_rms 0.160
_refine_ls_extinction_method none
_refine_ls_goodness_of_fit_ref 1.053
_refine_ls_hydrogen_treatment constr
_refine_ls_matrix_type full
_refine_ls_number_parameters 612
_refine_ls_number_reflns 7636
_refine_ls_number_restraints 783
_refine_ls_restrained_S_all 1.021
_refine_ls_R_factor_all 0.1833
_refine_ls_R_factor_gt 0.0892
_refine_ls_shift/su_max 0.001
_refine_ls_shift/su_mean 0.000
_refine_ls_structure_factor_coef Fsqd
_refine_ls_weighting_details 'w=1/[\s^2^(Fo^2^)+(0.0700P)^2^] where P=(Fo^2^+2Fc^2^)/3'
_refine_ls_weighting_scheme calc
_refine_ls_wR_factor_gt 0.1672
_refine_ls_wR_factor_ref 0.1867
_reflns_Friedel_coverage 0.000
_reflns_number_gt 3836
_reflns_number_total 7636
_reflns_threshold_expression 'I > 2\s(I)'
_cod_data_source_file c6dt04091h2.cif
_cod_data_source_block 3
_cod_depositor_comments 'Adding full bibliography for 7041269--7041272.cif.'
_cod_database_code 7041271
_shelx_space_group_comment
;
The symmetry employed for this shelxl refinement is uniquely defined
by the following loop, which should always be used as a source of
symmetry information in preference to the above space-group names.
They are only intended as comments.
;
_shelxl_version_number 2014/6

loop_
_space_group_symop_operation_xyz
'x, y, z'
'-x, -y, -z'

loop_
_atom_site_label
_atom_site_type_symbol
_atom_site_fract_x
_atom_site_fract_y
_atom_site_fract_z
_atom_site_U_iso_or_equiv
_atom_site_adp_type
_atom_site_occupancy
_atom_site_site_symmetry_order
_atom_site_calc_flag
_atom_site_refinement_flags_posn
_atom_site_refinement_flags_adp
_atom_site_refinement_flags_occupancy
_atom_site_disorder_assembly
_atom_site_disorder_group
Ir1 Ir 0.85206(7) 0.77596(4) 0.68495(4) 0.0508(2) Uani 1 1 d . . . . .
C1 C 0.5861(12) 0.7193(6) 0.6305(6) 0.070(4) Uani 1 1 d G . . . .
H1A H 0.5629 0.6931 0.6830 0.084 Uiso 1 1 calc R U . . .
C2 C 0.4915(10) 0.7175(7) 0.5753(9) 0.078(5) Uani 1 1 d G . . . .
H2A H 0.4051 0.6899 0.5910 0.093 Uiso 1 1 calc R U . . .
C3 C 0.5261(15) 0.7568(8) 0.4969(8) 0.107(7) Uani 1 1 d G . . . .
H3A H 0.4628 0.7555 0.4600 0.128 Uiso 1 1 calc R U . . .
C4 C 0.6553(17) 0.7979(7) 0.4735(5) 0.111(7) Uani 1 1 d G . . . .
H4A H 0.6784 0.8242 0.4210 0.133 Uiso 1 1 calc R U . . .
C5 C 0.7499(11) 0.7998(6) 0.5287(6) 0.069(4) Uani 1 1 d G . . . .
N1 N 0.7153(11) 0.7605(6) 0.6072(6) 0.056(3) Uani 1 1 d G . . . .
P1 P 0.3937(7) 0.4999(4) 0.7788(4) 0.1103(17) Uani 1 1 d D U . . .
C6 C 0.8917(12) 0.8363(6) 0.5142(7) 0.071(5) Uani 1 1 d G U . . .
C7 C 0.9597(13) 0.8341(6) 0.5818(5) 0.061(4) Uani 1 1 d G U . . .
C8 C 1.0940(14) 0.8695(7) 0.5739(7) 0.076(5) Uani 1 1 d G . . . .
H8A H 1.1394 0.8681 0.6191 0.092 Uiso 1 1 calc R U . . .
C9 C 1.1603(12) 0.9070(7) 0.4984(9) 0.099(6) Uani 1 1 d G U . . .
C10 C 1.0923(16) 0.9092(7) 0.4307(6) 0.103(7) Uani 1 1 d G U . . .
H10A H 1.1366 0.9343 0.3802 0.124 Uiso 1 1 calc R U . . .
C11 C 0.9580(16) 0.8738(7) 0.4387(6) 0.105(7) Uani 1 1 d G . . . .
N4 N 0.7424(12) 0.7085(8) 0.7937(6) 0.063(3) Uani 1 1 d D . . . .
C12 C 1.1208(12) 0.7521(5) 0.7722(7) 0.080(5) Uani 1 1 d G . . . .
H12A H 1.1432 0.6946 0.7556 0.096 Uiso 1 1 calc R U . . .
C13 C 1.2187(11) 0.7838(9) 0.8124(8) 0.116(7) Uani 1 1 d G . . . .
H13A H 1.3066 0.7476 0.8226 0.139 Uiso 1 1 calc R U . . .
C14 C 1.1851(14) 0.8696(10) 0.8372(8) 0.146(10) Uani 1 1 d G . . . .
H14A H 1.2506 0.8908 0.8640 0.175 Uiso 1 1 calc R U . . .
C15 C 1.0537(16) 0.9237(7) 0.8219(9) 0.144(10) Uani 1 1 d G . . . .
H15A H 1.0313 0.9811 0.8386 0.173 Uiso 1 1 calc R U . . .
C16 C 0.9558(12) 0.8920(6) 0.7818(7) 0.089(5) Uani 1 1 d G . . . .
N2 N 0.9894(11) 0.8062(6) 0.7570(5) 0.064(3) Uani 1 1 d G . . . .
N5 N 0.724(3) 0.5944(9) 0.8828(12) 0.185(6) Uani 1 1 d D U . . .
C17 C 0.8118(10) 0.9404(7) 0.7629(6) 0.069(4) Uani 1 1 d G . . . .
C18 C 0.7422(11) 0.8975(5) 0.7146(6) 0.060(4) Uani 1 1 d G . . . .
C19 C 0.6051(11) 0.9379(7) 0.6937(6) 0.072(5) Uani 1 1 d G . . . .
H19A H 0.5585 0.9092 0.6614 0.087 Uiso 1 1 calc R U . . .
C20 C 0.5377(11) 1.0212(7) 0.7210(7) 0.087(6) Uani 1 1 d G . . . .
C21 C 0.6074(15) 1.0642(5) 0.7693(7) 0.096(6) Uani 1 1 d G . . . .
H21A H 0.5623 1.1199 0.7876 0.116 Uiso 1 1 calc R U . . .
C22 C 0.7444(15) 1.0237(7) 0.7903(6) 0.086(5) Uani 1 1 d G . . . .
F1 F 0.8962(16) 0.8813(8) 0.3720(6) 0.151(5) Uani 1 1 d . . . . .
F2 F 1.2887(13) 0.9412(7) 0.4907(8) 0.141(5) Uani 1 1 d . . . . .
F3 F 0.8076(13) 1.0674(7) 0.8368(8) 0.135(4) Uani 1 1 d . . . . .
F4 F 0.4127(14) 1.0610(7) 0.7000(7) 0.131(4) Uani 1 1 d . . . . .
F5 F 0.474(3) 0.5752(14) 0.7383(16) 0.163(6) Uani 0.579(12) 1 d D U P A 1
F6 F 0.540(2) 0.4303(13) 0.7804(14) 0.147(5) Uani 0.579(12) 1 d D U P A 1
F7 F 0.301(2) 0.4291(12) 0.8248(14) 0.143(5) Uani 0.579(12) 1 d D U P A 1
F8 F 0.2284(19) 0.5421(16) 0.7698(16) 0.152(6) Uani 0.579(12) 1 d D U P A 1
F9 F 0.419(3) 0.4550(16) 0.6939(11) 0.145(5) Uani 0.579(12) 1 d D U P A 1
F10 F 0.391(3) 0.5264(17) 0.8693(9) 0.141(5) Uani 0.579(12) 1 d D U P A 1
F5' F 0.363(3) 0.5444(19) 0.6967(12) 0.126(6) Uani 0.421(12) 1 d D U P A 2
F6' F 0.5686(17) 0.497(2) 0.7386(15) 0.121(6) Uani 0.421(12) 1 d D U P A 2
F7' F 0.409(4) 0.461(2) 0.8638(12) 0.142(6) Uani 0.421(12) 1 d D U P A 2
F8' F 0.222(2) 0.537(2) 0.8213(18) 0.135(6) Uani 0.421(12) 1 d D U P A 2
F9' F 0.354(4) 0.4199(14) 0.747(2) 0.146(6) Uani 0.421(12) 1 d D U P A 2
F10' F 0.402(4) 0.5901(12) 0.810(2) 0.140(6) Uani 0.421(12) 1 d D U P A 2
C23 C 1.2015(11) 0.4625(5) 0.5255(5) 0.094(6) Uani 1 1 d G U . . .
H23A H 1.2199 0.4025 0.5228 0.112 Uiso 1 1 calc R U . . .
C24 C 1.2808(10) 0.5110(6) 0.4617(5) 0.089(5) Uani 1 1 d G . . . .
H24A H 1.3522 0.4834 0.4162 0.107 Uiso 1 1 calc R U . . .
C25 C 1.2533(10) 0.6008(6) 0.4658(5) 0.092(6) Uani 1 1 d G . . . .
H25A H 1.3063 0.6333 0.4231 0.110 Uiso 1 1 calc R U . . .
C26 C 1.1465(10) 0.6422(5) 0.5338(5) 0.085(5) Uani 1 1 d G U . . .
H26A H 1.1281 0.7023 0.5365 0.102 Uiso 1 1 calc R U . . .
C27 C 1.0672(7) 0.5937(4) 0.5976(4) 0.079(5) Uani 1 1 d G U . . .
C28 C 1.0947(8) 0.5039(4) 0.5935(5) 0.088(5) Uani 1 1 d G U . . .
C29 C 1.0154(12) 0.4554(4) 0.6573(6) 0.129(8) Uani 1 1 d G U . . .
H29A H 1.0338 0.3953 0.6546 0.155 Uiso 1 1 calc R U . . .
C30 C 0.9086(11) 0.4967(6) 0.7253(5) 0.143(9) Uani 1 1 d G U . . .
H30A H 0.8556 0.4643 0.7680 0.171 Uiso 1 1 calc DR U . . .
C31 C 0.8811(10) 0.5865(6) 0.7294(5) 0.095(6) Uani 1 1 d G U . . .
N3 N 0.9604(9) 0.6350(5) 0.6656(5) 0.073(4) Uani 1 1 d G . . . .
C32 C 0.789(2) 0.6214(10) 0.8010(10) 0.117(6) Uani 1 1 d D U . . .
C33 C 0.6323(13) 0.6656(6) 0.9254(7) 0.111(5) Uani 1 1 d DG U . . .
C34 C 0.5388(14) 0.6784(7) 1.0059(6) 0.095(6) Uani 1 1 d G . . . .
H34A H 0.5316 0.6322 1.0437 0.114 Uiso 1 1 calc R U . . .
C35 C 0.4559(12) 0.7603(8) 1.0298(5) 0.092(6) Uani 1 1 d G U . . .
H35A H 0.3934 0.7689 1.0836 0.111 Uiso 1 1 calc R U . . .
C36 C 0.4666(12) 0.8294(6) 0.9732(7) 0.090(5) Uani 1 1 d G U . . .
H36A H 0.4112 0.8841 0.9892 0.108 Uiso 1 1 calc R U . . .
C37 C 0.5602(12) 0.8165(6) 0.8928(6) 0.083(5) Uani 1 1 d G . . . .
H37A H 0.5673 0.8628 0.8549 0.099 Uiso 1 1 calc R U . . .
C38 C 0.6430(11) 0.7347(7) 0.8689(5) 0.067(4) Uani 1 1 d DG . . . .
C39 C 0.707(5) 0.510(2) 0.924(3) 0.191(6) Uani 0.644(13) 1 d D U P B 1
H39A H 0.6973 0.4672 0.8861 0.229 Uiso 0.644(13) 1 calc R U P B 1
H39B H 0.6187 0.5142 0.9726 0.229 Uiso 0.644(13) 1 calc R U P B 1
C40 C 0.861(5) 0.490(3) 0.949(3) 0.192(6) Uani 0.644(13) 1 d D U P B 1
H40A H 0.8611 0.5270 0.9942 0.231 Uiso 0.644(13) 1 calc R U P B 1
H40B H 0.9460 0.4989 0.9018 0.231 Uiso 0.644(13) 1 calc R U P B 1
C41 C 0.880(5) 0.395(3) 0.977(3) 0.194(6) Uani 0.644(13) 1 d D U P B 1
H41A H 0.8794 0.3982 1.0362 0.233 Uiso 0.644(13) 1 calc R U P B 1
H41B H 0.7816 0.3790 0.9764 0.233 Uiso 0.644(13) 1 calc R U P B 1
C42 C 0.997(6) 0.315(3) 0.949(3) 0.196(6) Uani 0.644(13) 1 d D U P B 1
H42A H 1.0915 0.3297 0.9592 0.235 Uiso 0.644(13) 1 calc R U P B 1
H42B H 1.0119 0.3203 0.8884 0.235 Uiso 0.644(13) 1 calc R U P B 1
C43 C 1.025(6) 0.217(3) 0.961(2) 0.197(6) Uani 0.644(13) 1 d D U P B 1
H43A H 0.9286 0.1943 0.9751 0.236 Uiso 0.644(13) 1 calc R U P B 1
H43B H 1.0850 0.1990 1.0024 0.236 Uiso 0.644(13) 1 calc R U P B 1
C44 C 1.118(6) 0.195(3) 0.874(2) 0.198(6) Uani 0.644(13) 1 d D U P B 1
H44A H 1.0563 0.1900 0.8338 0.237 Uiso 0.644(13) 1 calc R U P B 1
H44B H 1.1995 0.2290 0.8514 0.237 Uiso 0.644(13) 1 calc R U P B 1
C45 C 1.166(6) 0.113(3) 0.918(3) 0.197(6) Uani 0.644(13) 1 d D U P B 1
H45A H 1.0655 0.0950 0.9334 0.236 Uiso 0.644(13) 1 calc R U P B 1
H45B H 1.2209 0.0798 0.8686 0.236 Uiso 0.644(13) 1 calc R U P B 1
C46 C 1.238(5) 0.058(3) 0.979(2) 0.195(7) Uani 0.644(13) 1 d D U P B 1
H46A H 1.2274 -0.0008 0.9739 0.293 Uiso 0.644(13) 1 calc R U P B 1
H46B H 1.3472 0.0620 0.9682 0.293 Uiso 0.644(13) 1 calc R U P B 1
H46C H 1.1875 0.0777 1.0347 0.293 Uiso 0.644(13) 1 calc R U P B 1
C39' C 0.806(8) 0.508(3) 0.905(5) 0.193(6) Uani 0.356(13) 1 d D U P B 2
H39C H 0.7352 0.4739 0.8922 0.232 Uiso 0.356(13) 1 calc R U P B 2
H39D H 0.7729 0.5142 0.9652 0.232 Uiso 0.356(13) 1 calc R U P B 2
C40' C 0.944(6) 0.435(3) 0.903(4) 0.193(6) Uani 0.356(13) 1 d D U P B 2
H40C H 0.9660 0.4327 0.9578 0.232 Uiso 0.356(13) 1 calc R U P B 2
H40D H 1.0328 0.4534 0.8640 0.232 Uiso 0.356(13) 1 calc DR U P B 2
C41' C 0.942(10) 0.343(4) 0.881(5) 0.195(6) Uani 0.356(13) 1 d D U P B 2
H41C H 1.0122 0.3103 0.9125 0.234 Uiso 0.356(13) 1 calc R U P B 2
H41D H 0.8390 0.3349 0.9119 0.234 Uiso 0.356(13) 1 calc R U P B 2
C42' C 0.968(10) 0.283(5) 0.807(4) 0.195(6) Uani 0.356(13) 1 d D U P B 2
H42C H 1.0668 0.2781 0.7660 0.235 Uiso 0.356(13) 1 calc R U P B 2
H42D H 0.8787 0.2777 0.7858 0.235 Uiso 0.356(13) 1 calc R U P B 2
C43' C 0.970(9) 0.251(6) 0.896(4) 0.196(6) Uani 0.356(13) 1 d D U P B 2
H43C H 0.9228 0.1993 0.9026 0.236 Uiso 0.356(13) 1 calc R U P B 2
H43D H 0.8962 0.2940 0.9317 0.236 Uiso 0.356(13) 1 calc R U P B 2
C44' C 1.109(9) 0.229(5) 0.936(6) 0.196(6) Uani 0.356(13) 1 d D U P B 2
H44C H 1.1923 0.2501 0.8959 0.236 Uiso 0.356(13) 1 calc R U P B 2
H44D H 1.0814 0.2676 0.9829 0.236 Uiso 0.356(13) 1 calc R U P B 2
C45' C 1.189(9) 0.146(5) 0.969(5) 0.197(6) Uani 0.356(13) 1 d D U P B 2
H45C H 1.2767 0.1172 0.9277 0.237 Uiso 0.356(13) 1 calc R U P B 2
H45D H 1.2228 0.1556 1.0194 0.237 Uiso 0.356(13) 1 calc R U P B 2
C46' C 1.051(9) 0.101(5) 0.987(5) 0.197(7) Uani 0.356(13) 1 d D U P B 2
H46D H 1.0786 0.0443 1.0100 0.296 Uiso 0.356(13) 1 calc R U P B 2
H46E H 0.9664 0.1336 1.0267 0.296 Uiso 0.356(13) 1 calc R U P B 2
H46F H 1.0196 0.0958 0.9362 0.296 Uiso 0.356(13) 1 calc R U P B 2

loop_
_atom_site_aniso_label
_atom_site_aniso_U_11
_atom_site_aniso_U_22
_atom_site_aniso_U_33
_atom_site_aniso_U_23
_atom_site_aniso_U_13
_atom_site_aniso_U_12
Ir1 0.0515(4) 0.0373(3) 0.0640(4) 0.0023(2) -0.0155(3) -0.0066(2)
C1 0.047(10) 0.064(11) 0.098(12) -0.019(9) -0.016(10) -0.007(8)
C2 0.061(11) 0.077(12) 0.109(14) -0.027(10) -0.052(11) 0.004(9)
C3 0.114(18) 0.109(17) 0.114(17) -0.017(13) -0.064(14) -0.008(13)
C4 0.117(18) 0.113(17) 0.101(14) 0.002(12) -0.057(14) 0.026(14)
C5 0.063(11) 0.053(10) 0.090(12) -0.013(9) -0.023(10) 0.004(8)
N1 0.063(9) 0.047(7) 0.054(7) 0.009(6) -0.025(6) 0.011(6)
P1 0.099(4) 0.129(5) 0.105(4) 0.020(3) -0.026(3) -0.030(3)
C6 0.081(13) 0.058(10) 0.058(9) 0.012(8) -0.014(7) 0.022(9)
C7 0.045(9) 0.036(8) 0.100(10) -0.027(8) -0.025(8) 0.017(7)
C8 0.099(15) 0.044(10) 0.081(11) 0.005(8) -0.023(11) 0.001(9)
C9 0.073(14) 0.048(11) 0.165(17) 0.015(13) -0.013(12) -0.004(10)
C10 0.108(17) 0.066(12) 0.104(14) 0.000(11) 0.019(10) 0.007(12)
C11 0.106(17) 0.091(15) 0.099(15) 0.032(12) -0.014(14) 0.007(13)
N4 0.041(7) 0.101(11) 0.055(7) -0.014(7) -0.017(6) -0.023(7)
C12 0.068(12) 0.064(11) 0.104(12) -0.018(9) -0.019(10) 0.006(10)
C13 0.061(12) 0.125(19) 0.18(2) -0.025(15) -0.069(14) -0.009(12)
C14 0.099(18) 0.13(2) 0.23(3) -0.076(19) -0.093(18) 0.013(15)
C15 0.082(15) 0.16(2) 0.21(2) -0.102(19) -0.074(16) -0.006(15)
C16 0.079(13) 0.070(13) 0.120(14) -0.034(10) -0.017(11) -0.016(10)
N2 0.055(8) 0.058(8) 0.087(8) -0.010(7) -0.037(7) -0.002(7)
N5 0.186(6) 0.185(6) 0.185(6) -0.003(3) -0.044(3) -0.033(3)
C17 0.050(10) 0.055(10) 0.096(12) -0.018(9) -0.003(9) -0.007(8)
C18 0.075(11) 0.029(8) 0.083(10) -0.008(7) -0.037(9) 0.000(8)
C19 0.067(11) 0.053(10) 0.086(11) -0.004(8) -0.008(9) 0.005(9)
C20 0.065(12) 0.064(12) 0.114(14) 0.020(10) -0.017(11) 0.023(10)
C21 0.103(16) 0.072(13) 0.111(14) -0.010(11) -0.028(12) 0.002(12)
C22 0.080(13) 0.078(13) 0.105(13) -0.017(11) -0.019(11) -0.026(11)
F1 0.202(13) 0.165(12) 0.085(7) 0.058(7) -0.048(8) -0.030(10)
F2 0.095(9) 0.087(8) 0.211(12) 0.026(8) 0.025(8) -0.032(7)
F3 0.136(10) 0.091(8) 0.189(11) -0.067(8) -0.046(9) -0.019(7)
F4 0.137(10) 0.085(8) 0.147(9) -0.008(7) -0.039(8) 0.053(7)
F5 0.172(8) 0.152(7) 0.166(8) 0.010(5) -0.024(5) -0.054(6)
F6 0.134(6) 0.148(7) 0.158(8) -0.007(5) -0.037(5) -0.014(5)
F7 0.144(7) 0.143(7) 0.145(7) 0.009(5) -0.028(5) -0.041(5)
F8 0.141(6) 0.157(8) 0.160(8) -0.002(5) -0.049(5) -0.011(5)
F9 0.151(8) 0.148(8) 0.138(6) -0.010(5) -0.033(5) -0.032(5)
F10 0.149(8) 0.143(8) 0.135(6) -0.005(5) -0.038(5) -0.024(5)
F5' 0.123(8) 0.133(8) 0.122(6) 0.012(5) -0.038(5) -0.015(6)
F6' 0.112(6) 0.129(8) 0.121(8) 0.004(6) -0.032(5) -0.015(5)
F7' 0.148(8) 0.147(8) 0.128(6) 0.016(5) -0.038(5) -0.020(6)
F8' 0.127(6) 0.141(8) 0.132(8) 0.004(6) -0.023(5) -0.019(5)
F9' 0.149(9) 0.139(7) 0.153(8) -0.009(5) -0.035(6) -0.032(6)
F10' 0.143(8) 0.137(7) 0.142(8) -0.008(5) -0.033(6) -0.025(5)
C23 0.109(15) 0.058(11) 0.111(13) -0.022(9) -0.026(10) 0.000(10)
C24 0.097(14) 0.067(12) 0.091(12) -0.020(10) 0.002(11) -0.010(11)
C25 0.070(12) 0.069(12) 0.115(13) 0.016(10) -0.004(10) 0.016(10)
C26 0.092(13) 0.030(9) 0.134(14) -0.029(8) -0.035(10) 0.008(8)
C27 0.059(11) 0.091(14) 0.096(12) -0.031(8) -0.039(9) 0.001(8)
C28 0.122(16) 0.054(11) 0.090(11) -0.017(7) -0.041(8) 0.008(9)
C29 0.087(15) 0.19(2) 0.109(14) 0.019(10) -0.028(10) -0.018(13)
C30 0.20(2) 0.052(7) 0.157(17) -0.009(12) -0.025(14) -0.001(14)
C31 0.120(17) 0.050(7) 0.142(13) 0.009(10) -0.077(12) -0.027(10)
N3 0.069(9) 0.078(9) 0.078(8) -0.029(7) -0.040(7) 0.011(8)
C32 0.15(2) 0.094(16) 0.147(9) -0.030(9) -0.098(11) -0.022(12)
C33 0.123(17) 0.167(15) 0.065(12) 0.025(10) -0.022(11) -0.089(10)
C34 0.107(16) 0.117(17) 0.076(12) 0.009(11) -0.026(11) -0.056(13)
C35 0.110(14) 0.113(14) 0.045(9) -0.026(7) 0.015(9) -0.034(13)
C36 0.077(12) 0.099(13) 0.081(12) -0.018(7) 0.013(10) -0.021(11)
C37 0.082(13) 0.090(14) 0.091(13) 0.030(10) -0.043(11) -0.033(11)
C38 0.069(12) 0.083(12) 0.062(10) -0.008(9) -0.024(9) -0.030(10)
C39 0.190(6) 0.191(6) 0.191(6) -0.002(3) -0.045(3) -0.032(3)
C40 0.193(6) 0.192(6) 0.192(6) -0.003(2) -0.046(3) -0.033(3)
C41 0.195(6) 0.194(6) 0.194(6) -0.002(2) -0.046(3) -0.033(2)
C42 0.196(6) 0.196(6) 0.196(6) -0.003(2) -0.046(2) -0.033(2)
C43 0.197(6) 0.197(6) 0.197(6) -0.002(2) -0.046(3) -0.033(2)
C44 0.198(6) 0.197(6) 0.198(6) -0.003(2) -0.046(3) -0.033(3)
C45 0.197(6) 0.196(6) 0.197(6) -0.004(2) -0.046(3) -0.034(3)
C46 0.195(8) 0.194(8) 0.196(8) -0.004(5) -0.046(5) -0.033(5)
C39' 0.193(6) 0.193(6) 0.193(6) -0.003(2) -0.046(3) -0.033(3)
C40' 0.193(6) 0.193(6) 0.193(6) -0.003(2) -0.046(3) -0.033(3)
C41' 0.195(6) 0.195(6) 0.195(6) -0.003(2) -0.046(3) -0.033(2)
C42' 0.196(6) 0.195(6) 0.196(6) -0.003(2) -0.046(3) -0.034(2)
C43' 0.196(6) 0.196(6) 0.196(6) -0.003(2) -0.046(3) -0.034(2)
C44' 0.197(6) 0.196(6) 0.196(6) -0.003(2) -0.046(3) -0.034(3)
C45' 0.197(6) 0.197(6) 0.197(6) -0.003(3) -0.047(3) -0.034(3)
C46' 0.197(8) 0.197(8) 0.198(8) -0.003(5) -0.047(5) -0.034(5)

loop_
_atom_type_symbol
_atom_type_description
_atom_type_scat_dispersion_real
_atom_type_scat_dispersion_imag
_atom_type_scat_source
C C 0.0033 0.0016 'International Tables Vol C Tables 4.2.6.8 and 6.1.1.4'
H H 0.0000 0.0000 'International Tables Vol C Tables 4.2.6.8 and 6.1.1.4'
N N 0.0061 0.0033 'International Tables Vol C Tables 4.2.6.8 and 6.1.1.4'
F F 0.0171 0.0103 'International Tables Vol C Tables 4.2.6.8 and 6.1.1.4'
P P 0.1023 0.0942 'International Tables Vol C Tables 4.2.6.8 and 6.1.1.4'
Ir Ir -1.4442 7.9887 'International Tables Vol C Tables 4.2.6.8 and 6.1.1.4'

loop_
_geom_angle_atom_site_label_1
_geom_angle_atom_site_label_2
_geom_angle_atom_site_label_3
_geom_angle
C7 Ir1 C18 83.0(4)
C7 Ir1 N1 80.2(5)
C18 Ir1 N1 93.5(4)
C7 Ir1 N2 94.6(4)
C18 Ir1 N2 81.3(4)
N1 Ir1 N2 173.1(4)
C7 Ir1 N4 177.6(4)
C18 Ir1 N4 99.4(4)
N1 Ir1 N4 99.7(4)
N2 Ir1 N4 85.7(4)
C7 Ir1 N3 103.4(3)
C18 Ir1 N3 173.6(4)
N1 Ir1 N3 88.0(3)
N2 Ir1 N3 97.7(3)
N4 Ir1 N3 74.3(4)
C2 C1 N1 120.0
C2 C1 H1A 120.0
N1 C1 H1A 120.0
C1 C2 C3 120.0
C1 C2 H2A 120.0
C3 C2 H2A 120.0
C2 C3 C4 120.0
C2 C3 H3A 120.0
C4 C3 H3A 120.0
C3 C4 C5 120.0
C3 C4 H4A 120.0
C5 C4 H4A 120.0
N1 C5 C4 120.0
N1 C5 C6 112.2(9)
C4 C5 C6 127.7(9)
C5 N1 C1 120.0
C5 N1 Ir1 116.1(7)
C1 N1 Ir1 123.8(7)
F7' P1 F9' 96(2)
F7' P1 F6' 98.1(16)
F9' P1 F6' 104.6(18)
F7' P1 F8' 86.8(17)
F9' P1 F8' 94.2(19)
F6' P1 F8' 159.9(18)
F5 P1 F6 99.5(14)
F7' P1 F5' 174.2(17)
F9' P1 F5' 85.7(18)
F6' P1 F5' 86.8(15)
F8' P1 F5' 87.5(15)
F5 P1 F8 95.7(15)
F6 P1 F8 160.6(15)
F5 P1 F7 175.1(15)
F6 P1 F7 84.4(13)
F8 P1 F7 81.1(14)
F7' P1 F10' 88.9(17)
F9' P1 F10' 169.1(18)
F6' P1 F10' 84.3(16)
F8' P1 F10' 76.3(17)
F5' P1 F10' 88.7(17)
F5 P1 F9 93.1(14)
F6 P1 F9 78.9(12)
F8 P1 F9 88.3(13)
F7 P1 F9 90.5(12)
F5 P1 F10 92.9(13)
F6 P1 F10 89.2(13)
F8 P1 F10 102.0(13)
F7 P1 F10 84.2(13)
F9 P1 F10 167.4(14)
C7 C6 C11 120.0
C7 C6 C5 116.2(9)
C11 C6 C5 123.8(9)
C8 C7 C6 120.0
C8 C7 Ir1 125.1(7)
C6 C7 Ir1 114.9(7)
C9 C8 C7 120.0
C9 C8 H8A 120.0
C7 C8 H8A 120.0
F2 C9 C8 120.1(12)
F2 C9 C10 119.9(12)
C8 C9 C10 120.0
C9 C10 C11 120.0
C9 C10 H10A 120.0
C11 C10 H10A 120.0
F1 C11 C10 116.5(11)
F1 C11 C6 123.5(11)
C10 C11 C6 120.0
C32 N4 C38 106.4(9)
C32 N4 Ir1 119.1(9)
C38 N4 Ir1 133.9(8)
C13 C12 N2 120.0
C13 C12 H12A 120.0
N2 C12 H12A 120.0
C14 C13 C12 120.0
C14 C13 H13A 120.0
C12 C13 H13A 120.0
C13 C14 C15 120.0
C13 C14 H14A 120.0
C15 C14 H14A 120.0
C14 C15 C16 120.0
C14 C15 H15A 120.0
C16 C15 H15A 120.0
N2 C16 C15 120.0
N2 C16 C17 113.6(8)
C15 C16 C17 126.4(8)
C16 N2 C12 120.0
C16 N2 Ir1 114.4(6)
C12 N2 Ir1 125.0(6)
C33 N5 C32 108.0(10)
C33 N5 C39 116(2)
C32 N5 C39 135(2)
C33 N5 C39' 137(4)
C32 N5 C39' 112(3)
C18 C17 C22 120.0
C18 C17 C16 115.8(8)
C22 C17 C16 124.2(8)
C17 C18 C19 120.0
C17 C18 Ir1 114.2(6)
C19 C18 Ir1 125.8(6)
C18 C19 C20 120.0
C18 C19 H19A 120.0
C20 C19 H19A 120.0
F4 C20 C21 119.1(10)
F4 C20 C19 120.9(10)
C21 C20 C19 120.0
C20 C21 C22 120.0
C20 C21 H21A 120.0
C22 C21 H21A 120.0
F3 C22 C21 118.0(10)
F3 C22 C17 122.0(10)
C21 C22 C17 120.0
C24 C23 C28 120.0
C24 C23 H23A 120.0
C28 C23 H23A 120.0
C25 C24 C23 120.0
C25 C24 H24A 120.0
C23 C24 H24A 120.0
C24 C25 C26 120.0
C24 C25 H25A 120.0
C26 C25 H25A 120.0
C27 C26 C25 120.0
C27 C26 H26A 120.0
C25 C26 H26A 120.0
C26 C27 C28 120.0
C26 C27 N3 120.0
C28 C27 N3 120.0
C29 C28 C27 120.0
C29 C28 C23 120.0
C27 C28 C23 120.0
C28 C29 C30 120.0
C28 C29 H29A 120.0
C30 C29 H29A 120.0
C31 C30 C29 120.0
C31 C30 H30A 120.0
C29 C30 H30A 120.0
C32 C31 C30 116.5(10)
C32 C31 N3 123.2(10)
C30 C31 N3 120.0
C31 N3 C27 120.0
C31 N3 Ir1 108.4(4)
C27 N3 Ir1 130.7(4)
C31 C32 N4 112.4(14)
C31 C32 N5 138.7(14)
N4 C32 N5 108.9(10)
N5 C33 C34 134.1(8)
N5 C33 C38 105.9(8)
C34 C33 C38 120.0
C35 C34 C33 120.0
C35 C34 H34A 120.0
C33 C34 H34A 120.0
C36 C35 C34 120.0
C36 C35 H35A 120.0
C34 C35 H35A 120.0
C35 C36 C37 120.0
C35 C36 H36A 120.0
C37 C36 H36A 120.0
C36 C37 C38 120.0
C36 C37 H37A 120.0
C38 C37 H37A 120.0
N4 C38 C37 129.3(8)
N4 C38 C33 110.7(8)
C37 C38 C33 120.0
N5 C39 C40 98(3)
N5 C39 H39A 112.1
C40 C39 H39A 112.1
N5 C39 H39B 112.1
C40 C39 H39B 112.1
H39A C39 H39B 109.7
C39 C40 C41 106(3)
C39 C40 H40A 110.5
C41 C40 H40A 110.5
C39 C40 H40B 110.5
C41 C40 H40B 110.5
H40A C40 H40B 108.7
C42 C41 C40 135(4)
C42 C41 H41A 103.5
C40 C41 H41A 103.5
C42 C41 H41B 103.5
C40 C41 H41B 103.5
H41A C41 H41B 105.3
C41 C42 C43 142(4)
C41 C42 H42A 101.5
C43 C42 H42A 101.5
C41 C42 H42B 101.5
C43 C42 H42B 101.5
H42A C42 H42B 104.6
C42 C43 C44 97(3)
C42 C43 H43A 112.3
C44 C43 H43A 112.3
C42 C43 H43B 112.3
C44 C43 H43B 112.3
H43A C43 H43B 109.9
C45 C44 C43 80(3)
C45 C44 H44A 115.2
C43 C44 H44A 115.2
C45 C44 H44B 115.2
C43 C44 H44B 115.2
H44A C44 H44B 112.2
C46 C45 C44 156(5)
C46 C45 H45A 97.3
C44 C45 H45A 97.3
C46 C45 H45B 97.3
C44 C45 H45B 97.3
H45A C45 H45B 103.6
C45 C46 H46A 109.5
C45 C46 H46B 109.5
H46A C46 H46B 109.5
C45 C46 H46C 109.5
H46A C46 H46C 109.5
H46B C46 H46C 109.5
N5 C39' C40' 156(6)
N5 C39' H39C 97.3
C40' C39' H39C 97.3
N5 C39' H39D 97.3
C40' C39' H39D 97.3
H39C C39' H39D 103.6
C39' C40' C41' 123(6)
C39' C40' H40C 106.6
C41' C40' H40C 106.6
C39' C40' H40D 106.6
C41' C40' H40D 106.6
H40C C40' H40D 106.6
C42' C41' C40' 143(7)
C42' C41' H41C 101.2
C40' C41' H41C 101.2
C42' C41' H41D 101.2
C40' C41' H41D 101.2
H41C C41' H41D 104.5
C41' C42' C43' 56(4)
C41' C42' H42C 118.1
C43' C42' H42C 118.1
C41' C42' H42D 118.1
C43' C42' H42D 118.1
H42C C42' H42D 115.3
C42' C43' C44' 129(8)
C42' C43' H43C 105.1
C44' C43' H43C 105.1
C42' C43' H43D 105.1
C44' C43' H43D 105.1
H43C C43' H43D 105.9
C45' C44' C43' 134(8)
C45' C44' H44C 103.6
C43' C44' H44C 103.6
C45' C44' H44D 103.6
C43' C44' H44D 103.6
H44C C44' H44D 105.3
C46' C45' C44' 96(7)
C46' C45' H45C 112.6
C44' C45' H45C 112.6
C46' C45' H45D 112.6
C44' C45' H45D 112.6
H45C C45' H45D 110.1
C45' C46' H46D 109.5
C45' C46' H46E 109.5
H46D C46' H46E 109.5
C45' C46' H46F 109.5
H46D C46' H46F 109.5
H46E C46' H46F 109.5

loop_
_geom_bond_atom_site_label_1
_geom_bond_atom_site_label_2
_geom_bond_distance
Ir1 C7 2.000(9)
Ir1 C18 2.012(7)
Ir1 N1 2.028(7)
Ir1 N2 2.033(8)
Ir1 N4 2.145(10)
Ir1 N3 2.258(6)
C1 C2 1.3900
C1 N1 1.3900
C1 H1A 0.9300
C2 C3 1.3900
C2 H2A 0.9300
C3 C4 1.3900
C3 H3A 0.9300
C4 C5 1.3900
C4 H4A 0.9300
C5 N1 1.3900
C5 C6 1.450(13)
P1 F7' 1.518(12)
P1 F9' 1.519(13)
P1 F5 1.531(12)
P1 F6' 1.541(12)
P1 F8' 1.545(12)
P1 F6 1.551(12)
P1 F5' 1.549(12)
P1 F8 1.549(12)
P1 F7 1.557(12)
P1 F10' 1.556(12)
P1 F9 1.553(11)
P1 F10 1.563(11)
C6 C7 1.3900
C6 C11 1.3900
C7 C8 1.3900
C8 C9 1.3900
C8 H8A 0.9300
C9 F2 1.332(14)
C9 C10 1.3900
C10 C11 1.3900
C10 H10A 0.9300
C11 F1 1.336(13)
N4 C32 1.363(13)
N4 C38 1.374(10)
C12 C13 1.3900
C12 N2 1.3900
C12 H12A 0.9300
C13 C14 1.3900
C13 H13A 0.9300
C14 C15 1.3900
C14 H14A 0.9300
C15 C16 1.3900
C15 H15A 0.9300
C16 N2 1.3900
C16 C17 1.468(12)
N5 C33 1.377(14)
N5 C32 1.406(15)
N5 C39 1.478(15)
N5 C39' 1.488(16)
C17 C18 1.3900
C17 C22 1.3900
C18 C19 1.3900
C19 C20 1.3900
C19 H19A 0.9300
C20 F4 1.295(12)
C20 C21 1.3900
C21 C22 1.3900
C21 H21A 0.9300
C22 F3 1.338(12)
C23 C24 1.3900
C23 C28 1.3900
C23 H23A 0.9300
C24 C25 1.3900
C24 H24A 0.9300
C25 C26 1.3900
C25 H25A 0.9300
C26 C27 1.3900
C26 H26A 0.9300
C27 C28 1.3900
C27 N3 1.3900
C28 C29 1.3900
C29 C30 1.3900
C29 H29A 0.9300
C30 C31 1.3900
C30 H30A 0.9300
C31 C32 1.347(15)
C31 N3 1.3900
C33 C34 1.3900
C33 C38 1.3900
C34 C35 1.3900
C34 H34A 0.9300
C35 C36 1.3900
C35 H35A 0.9300
C36 C37 1.3900
C36 H36A 0.9300
C37 C38 1.3900
C37 H37A 0.9300
C39 C40 1.514(13)
C39 H39A 0.9700
C39 H39B 0.9700
C40 C41 1.523(13)
C40 H40A 0.9700
C40 H40B 0.9700
C41 C42 1.506(13)
C41 H41A 0.9700
C41 H41B 0.9700
C42 C43 1.516(13)
C42 H42A 0.9700
C42 H42B 0.9700
C43 C44 1.499(15)
C43 H43A 0.9700
C43 H43B 0.9700
C44 C45 1.491(15)
C44 H44A 0.9700
C44 H44B 0.9700
C45 C46 1.481(15)
C45 H45A 0.9700
C45 H45B 0.9700
C46 H46A 0.9600
C46 H46B 0.9600
C46 H46C 0.9600
C39' C40' 1.524(13)
C39' H39C 0.9700
C39' H39D 0.9700
C40' C41' 1.522(13)
C40' H40C 0.9700
C40' H40D 0.9700
C41' C42' 1.520(13)
C41' H41C 0.9700
C41' H41D 0.9700
C42' C43' 1.517(13)
C42' H42C 0.9700
C42' H42D 0.9700
C43' C44' 1.53(2)
C43' H43C 0.9700
C43' H43D 0.9700
C44' C45' 1.50(2)
C44' H44C 0.9700
C44' H44D 0.9700
C45' C46' 1.50(2)
C45' H45C 0.9700
C45' H45D 0.9700
C46' H46D 0.9600
C46' H46E 0.9600
C46' H46F 0.9600
